data_1520583
loop_
_publ_author_name
'Jones, Matthew D.'
'Brady, Lauren'
'McKeown, Paul'
'Buchard, Antoine'
'Sch\"afer, Pascal M.'
'Thomas, Lynne H.'
'Mahon, Mary F.'
'Woodman, Timothy J.'
'Lowe, John P.'

_publ_section_title
;
 Metal influence on the iso- and hetero-selectivity of complexes of
 bipyrrolidine derived salan ligands for the polymerisation of rac-lactide
;
_journal_issue 8
_journal_name_full 'Chem. Sci.'
_journal_page_first 5034
_journal_paper_doi 10.1039/C5SC01819F
_journal_volume 6
_journal_year 2015
_chemical_formula_sum 'C41 H65 Al N2 O3'
_chemical_formula_weight 660.93
_space_group_crystal_system monoclinic
_space_group_IT_number 14
_space_group_name_Hall '-P 2ybc'
_space_group_name_H-M_alt 'P 1 21/c 1'
_symmetry_space_group_name_Hall '-P 2ybc'
_symmetry_space_group_name_H-M 'P 1 21/c 1'
_atom_sites_solution_hydrogens geom
_atom_sites_solution_primary difmap
_atom_sites_solution_secondary difmap
_audit_creation_method SHELXL-2014/7
_cell_angle_alpha 90
_cell_angle_beta 99.106(6)
_cell_angle_gamma 90
_cell_formula_units_Z 4
_cell_length_a 16.6845(10)
_cell_length_b 19.6643(10)
_cell_length_c 12.0401(7)
_cell_measurement_reflns_used 2631
_cell_measurement_temperature 150(2)
_cell_measurement_theta_max 24.0390
_cell_measurement_theta_min 3.6830
_cell_volume 3900.4(4)
_computing_cell_refinement
;
CrysAlisPro, Agilent Technologies,
Version 1.171.37.33 (release 27-03-2014 CrysAlis171 .NET)
(compiled Mar 27 2014,17:12:48)
;
_computing_data_collection
;
CrysAlisPro, Agilent Technologies,
Version 1.171.37.33 (release 27-03-2014 CrysAlis171 .NET)
(compiled Mar 27 2014,17:12:48)
;
_computing_data_reduction
;
CrysAlisPro, Agilent Technologies,
Version 1.171.37.33 (release 27-03-2014 CrysAlis171 .NET)
(compiled Mar 27 2014,17:12:48)
;
_computing_structure_refinement 'SHELXL-2014/7 (Sheldrick, 2014)'
_computing_structure_solution SHELXS
_diffrn_ambient_temperature 150(2)
_diffrn_detector 'CCD plate'
_diffrn_detector_area_resol_mean 16.1468
_diffrn_detector_type EosS2
_diffrn_measured_fraction_theta_full 0.998
_diffrn_measured_fraction_theta_max 0.998
_diffrn_measurement_device 'four-circle diffractometer'
_diffrn_measurement_device_type 'New Xcalibur, EosS2'
_diffrn_measurement_method '\w scans'
_diffrn_radiation_monochromator graphite
_diffrn_radiation_probe x-ray
_diffrn_radiation_type 'Mo K\a'
_diffrn_radiation_wavelength 0.71073
_diffrn_reflns_av_R_equivalents 0.1723
_diffrn_reflns_av_unetI/netI 0.1331
_diffrn_reflns_laue_measured_fraction_full 0.998
_diffrn_reflns_laue_measured_fraction_max 0.998
_diffrn_reflns_limit_h_max 19
_diffrn_reflns_limit_h_min -19
_diffrn_reflns_limit_k_max 23
_diffrn_reflns_limit_k_min -23
_diffrn_reflns_limit_l_max 14
_diffrn_reflns_limit_l_min -13
_diffrn_reflns_number 30958
_diffrn_reflns_point_group_measured_fraction_full 0.998
_diffrn_reflns_point_group_measured_fraction_max 0.998
_diffrn_reflns_theta_full 25.027
_diffrn_reflns_theta_max 25.027
_diffrn_reflns_theta_min 3.345
_diffrn_source 'Enhance (Mo) X-ray Source'
_exptl_absorpt_coefficient_mu 0.090
_exptl_absorpt_correction_T_max 1.00000
_exptl_absorpt_correction_T_min 0.61290
_exptl_absorpt_correction_type multi-scan
_exptl_absorpt_process_details
;
CrysAlisPro, Agilent Technologies,
Version 1.171.37.33 (release 27-03-2014 CrysAlis171 .NET)
(compiled Mar 27 2014,17:12:48)
Empirical absorption correction using spherical harmonics,
 implemented in SCALE3 ABSPACK scaling algorithm.
Empirical absorption correction using spherical harmonics,
 implemented in SCALE3 ABSPACK scaling algorithm.
;
_exptl_crystal_colour 'clear intense colourless'
_exptl_crystal_density_diffrn 1.126
_exptl_crystal_description block
_exptl_crystal_F_000 1448
_exptl_crystal_size_max 0.2000
_exptl_crystal_size_mid 0.1000
_exptl_crystal_size_min 0.0500
_refine_diff_density_max 0.419
_refine_diff_density_min -0.382
_refine_diff_density_rms 0.067
_refine_ls_extinction_method none
_refine_ls_goodness_of_fit_ref 1.052
_refine_ls_hydrogen_treatment constr
_refine_ls_matrix_type full
_refine_ls_number_parameters 438
_refine_ls_number_reflns 6882
_refine_ls_number_restraints 0
_refine_ls_restrained_S_all 1.052
_refine_ls_R_factor_all 0.1342
_refine_ls_R_factor_gt 0.0773
_refine_ls_shift/su_max 0.000
_refine_ls_shift/su_mean 0.000
_refine_ls_structure_factor_coef Fsqd
_refine_ls_weighting_details 'w=1/[\s^2^(Fo^2^)+(0.0667P)^2^+0.1577P] where P=(Fo^2^+2Fc^2^)/3'
_refine_ls_weighting_scheme calc
_refine_ls_wR_factor_gt 0.1651
_refine_ls_wR_factor_ref 0.2001
_reflns_Friedel_coverage 0.000
_reflns_number_gt 4075
_reflns_number_total 6882
_reflns_threshold_expression 'I > 2\s(I)'
_cod_data_source_file c5sc01819f3.cif
_cod_data_source_block Al(4)(OiPr)
_cod_depositor_comments 'Adding full bibliography for 1520580--1520588.cif.'
_cod_database_code 1520583
_shelx_shelxl_version_number 2014/7
_shelx_space_group_comment
;
The symmetry employed for this shelxl refinement is uniquely defined
by the following loop, which should always be used as a source of
symmetry information in preference to the above space-group names.
They are only intended as comments.
;
_shelx_estimated_absorpt_t_min 0.982
_shelx_estimated_absorpt_t_max 0.996

loop_
_space_group_symop_operation_xyz
'x, y, z'
'-x, y+1/2, -z+1/2'
'-x, -y, -z'
'x, -y-1/2, z-1/2'

loop_
_atom_site_label
_atom_site_type_symbol
_atom_site_fract_x
_atom_site_fract_y
_atom_site_fract_z
_atom_site_U_iso_or_equiv
_atom_site_adp_type
_atom_site_occupancy
_atom_site_site_symmetry_order
_atom_site_calc_flag
_atom_site_refinement_flags_posn
_atom_site_refinement_flags_adp
Al1 Al 0.75303(6) 0.59326(5) 0.92531(8) 0.0244(3) Uani 1 1 d . .
O1 O 0.77940(14) 0.51218(12) 0.97002(19) 0.0333(6) Uani 1 1 d . .
N1 N 0.87813(17) 0.62723(14) 1.0042(2) 0.0250(7) Uani 1 1 d . .
C1 C 0.7388(2) 0.45057(18) 0.9420(3) 0.0361(10) Uani 1 1 d . .
H1 H 0.7011 0.4565 0.8693 0.043 Uiso 1 1 calc R U
O2 O 0.77844(13) 0.62232(12) 0.79717(18) 0.0271(6) Uani 1 1 d . .
N2 N 0.72534(17) 0.65670(14) 1.0458(2) 0.0244(7) Uani 1 1 d . .
C2 C 0.6898(2) 0.4317(2) 1.0326(3) 0.0455(11) Uani 1 1 d . .
H2A H 0.7264 0.4255 1.1040 0.068 Uiso 1 1 calc R U
H2B H 0.6604 0.3892 1.0120 0.068 Uiso 1 1 calc R U
H2C H 0.6510 0.4680 1.0406 0.068 Uiso 1 1 calc R U
O3 O 0.64646(13) 0.58653(11) 0.87237(18) 0.0254(6) Uani 1 1 d . .
C3 C 0.8005(3) 0.3969(2) 0.9269(4) 0.0503(12) Uani 1 1 d . .
H3A H 0.8339 0.4126 0.8719 0.075 Uiso 1 1 calc R U
H3B H 0.7726 0.3548 0.9000 0.075 Uiso 1 1 calc R U
H3C H 0.8353 0.3885 0.9991 0.075 Uiso 1 1 calc R U
C4 C 0.8484(2) 0.62901(17) 0.7558(3) 0.0245(8) Uani 1 1 d . .
C5 C 0.8580(2) 0.60466(17) 0.6495(3) 0.0261(8) Uani 1 1 d . .
C6 C 0.9311(2) 0.61866(17) 0.6118(3) 0.0296(9) Uani 1 1 d . .
H6 H 0.9372 0.6035 0.5387 0.036 Uiso 1 1 calc R U
C7 C 0.9954(2) 0.65324(17) 0.6741(3) 0.0286(9) Uani 1 1 d . .
C8 C 0.9850(2) 0.67424(18) 0.7813(3) 0.0299(9) Uani 1 1 d . .
H8 H 1.0283 0.6967 0.8278 0.036 Uiso 1 1 calc R U
C9 C 0.9133(2) 0.66316(17) 0.8214(3) 0.0248(8) Uani 1 1 d . .
C10 C 0.7904(2) 0.56307(18) 0.5776(3) 0.0269(8) Uani 1 1 d . .
C11 C 0.7143(2) 0.60637(19) 0.5500(3) 0.0349(9) Uani 1 1 d . .
H11A H 0.6989 0.6240 0.6198 0.052 Uiso 1 1 calc R U
H11B H 0.6700 0.5786 0.5104 0.052 Uiso 1 1 calc R U
H11C H 0.7251 0.6445 0.5020 0.052 Uiso 1 1 calc R U
C12 C 0.7733(2) 0.49871(19) 0.6423(3) 0.0397(10) Uani 1 1 d . .
H12A H 0.7554 0.5116 0.7130 0.060 Uiso 1 1 calc R U
H12B H 0.8230 0.4715 0.6585 0.060 Uiso 1 1 calc R U
H12C H 0.7307 0.4720 0.5966 0.060 Uiso 1 1 calc R U
C13 C 0.8145(2) 0.54001(19) 0.4667(3) 0.0374(10) Uani 1 1 d . .
H13A H 0.7694 0.5150 0.4229 0.056 Uiso 1 1 calc R U
H13B H 0.8622 0.5103 0.4819 0.056 Uiso 1 1 calc R U
H13C H 0.8276 0.5798 0.4240 0.056 Uiso 1 1 calc R U
C14 C 1.0757(2) 0.66438(19) 0.6314(3) 0.0339(9) Uani 1 1 d . .
C15 C 1.1044(2) 0.7384(2) 0.6508(3) 0.0434(11) Uani 1 1 d . .
H15A H 1.0643 0.7691 0.6088 0.065 Uiso 1 1 calc R U
H15B H 1.1567 0.7442 0.6246 0.065 Uiso 1 1 calc R U
H15C H 1.1106 0.7491 0.7312 0.065 Uiso 1 1 calc R U
C16 C 1.1397(2) 0.6177(2) 0.6981(3) 0.0405(10) Uani 1 1 d . .
H16A H 1.1470 0.6301 0.7780 0.061 Uiso 1 1 calc R U
H16B H 1.1913 0.6229 0.6700 0.061 Uiso 1 1 calc R U
H16C H 1.1216 0.5703 0.6891 0.061 Uiso 1 1 calc R U
C17 C 1.0713(2) 0.6482(2) 0.5055(3) 0.0441(11) Uani 1 1 d . .
H17A H 1.0577 0.6001 0.4923 0.066 Uiso 1 1 calc R U
H17B H 1.1240 0.6576 0.4825 0.066 Uiso 1 1 calc R U
H17C H 1.0295 0.6765 0.4615 0.066 Uiso 1 1 calc R U
C18 C 0.9018(2) 0.68511(17) 0.9365(3) 0.0263(8) Uani 1 1 d . .
H18A H 0.9529 0.7053 0.9756 0.032 Uiso 1 1 calc R U
H18B H 0.8592 0.7205 0.9303 0.032 Uiso 1 1 calc R U
C19 C 0.9415(2) 0.57312(19) 1.0163(3) 0.0341(9) Uani 1 1 d . .
H19A H 0.9951 0.5929 1.0094 0.041 Uiso 1 1 calc R U
H19B H 0.9280 0.5382 0.9570 0.041 Uiso 1 1 calc R U
C20 C 0.9436(2) 0.5417(2) 1.1316(3) 0.0402(10) Uani 1 1 d . .
H20A H 0.9986 0.5454 1.1761 0.048 Uiso 1 1 calc R U
H20B H 0.9283 0.4930 1.1248 0.048 Uiso 1 1 calc R U
C21 C 0.8827(2) 0.58130(18) 1.1873(3) 0.0334(9) Uani 1 1 d . .
H21A H 0.9037 0.5895 1.2678 0.040 Uiso 1 1 calc R U
H21B H 0.8305 0.5565 1.1812 0.040 Uiso 1 1 calc R U
C22 C 0.8722(2) 0.64826(18) 1.1221(3) 0.0292(9) Uani 1 1 d . .
H22 H 0.9198 0.6779 1.1499 0.035 Uiso 1 1 calc R U
C23 C 0.7962(2) 0.68975(18) 1.1216(3) 0.0263(8) Uani 1 1 d . .
H23 H 0.8054 0.7357 1.0902 0.032 Uiso 1 1 calc R U
C24 C 0.7690(2) 0.69976(19) 1.2375(3) 0.0328(9) Uani 1 1 d . .
H24A H 0.8061 0.6755 1.2969 0.039 Uiso 1 1 calc R U
H24B H 0.7688 0.7486 1.2571 0.039 Uiso 1 1 calc R U
C25 C 0.6829(2) 0.6702(2) 1.2260(3) 0.0364(10) Uani 1 1 d . .
H25A H 0.6753 0.6449 1.2947 0.044 Uiso 1 1 calc R U
H25B H 0.6416 0.7066 1.2122 0.044 Uiso 1 1 calc R U
C26 C 0.6772(2) 0.62282(18) 1.1258(3) 0.0276(9) Uani 1 1 d . .
H26A H 0.7004 0.5777 1.1491 0.033 Uiso 1 1 calc R U
H26B H 0.6200 0.6168 1.0903 0.033 Uiso 1 1 calc R U
C27 C 0.6765(2) 0.71297(17) 0.9835(3) 0.0260(8) Uani 1 1 d . .
H27A H 0.6696 0.7497 1.0375 0.031 Uiso 1 1 calc R U
H27B H 0.7076 0.7320 0.9272 0.031 Uiso 1 1 calc R U
C28 C 0.5942(2) 0.69193(17) 0.9244(3) 0.0251(8) Uani 1 1 d . .
C29 C 0.5307(2) 0.73647(18) 0.9262(3) 0.0301(9) Uani 1 1 d . .
H29 H 0.5401 0.7776 0.9675 0.036 Uiso 1 1 calc R U
C30 C 0.4531(2) 0.72278(18) 0.8692(3) 0.0291(9) Uani 1 1 d . .
C31 C 0.4440(2) 0.66140(18) 0.8128(3) 0.0280(9) Uani 1 1 d . .
H31 H 0.3918 0.6510 0.7724 0.034 Uiso 1 1 calc R U
C32 C 0.5051(2) 0.61355(17) 0.8105(3) 0.0238(8) Uani 1 1 d . .
C33 C 0.5839(2) 0.62978(17) 0.8675(3) 0.0230(8) Uani 1 1 d . .
C34 C 0.4886(2) 0.54566(17) 0.7477(3) 0.0282(9) Uani 1 1 d . .
C35 C 0.4005(2) 0.5390(2) 0.6898(3) 0.0379(10) Uani 1 1 d . .
H35A H 0.3642 0.5425 0.7461 0.057 Uiso 1 1 calc R U
H35B H 0.3928 0.4947 0.6521 0.057 Uiso 1 1 calc R U
H35C H 0.3880 0.5754 0.6342 0.057 Uiso 1 1 calc R U
C36 C 0.5056(2) 0.48655(17) 0.8308(3) 0.0337(9) Uani 1 1 d . .
H36A H 0.5625 0.4880 0.8668 0.051 Uiso 1 1 calc R U
H36B H 0.4948 0.4434 0.7905 0.051 Uiso 1 1 calc R U
H36C H 0.4704 0.4904 0.8883 0.051 Uiso 1 1 calc R U
C37 C 0.5429(2) 0.53915(19) 0.6567(3) 0.0382(10) Uani 1 1 d . .
H37A H 0.5305 0.5760 0.6019 0.057 Uiso 1 1 calc R U
H37B H 0.5330 0.4952 0.6185 0.057 Uiso 1 1 calc R U
H37C H 0.6000 0.5420 0.6916 0.057 Uiso 1 1 calc R U
C38 C 0.3856(2) 0.77423(19) 0.8725(3) 0.0347(9) Uani 1 1 d . .
C39 C 0.4081(3) 0.8418(2) 0.8224(4) 0.0629(14) Uani 1 1 d . .
H39A H 0.4595 0.8584 0.8646 0.094 Uiso 1 1 calc R U
H39B H 0.3652 0.8753 0.8271 0.094 Uiso 1 1 calc R U
H39C H 0.4140 0.8351 0.7435 0.094 Uiso 1 1 calc R U
C40 C 0.3724(3) 0.7857(2) 0.9936(3) 0.0586(13) Uani 1 1 d . .
H40A H 0.3569 0.7427 1.0255 0.088 Uiso 1 1 calc R U
H40B H 0.3290 0.8192 0.9948 0.088 Uiso 1 1 calc R U
H40C H 0.4226 0.8026 1.0382 0.088 Uiso 1 1 calc R U
C41 C 0.3055(2) 0.7510(2) 0.8052(3) 0.0468(11) Uani 1 1 d . .
H41A H 0.3125 0.7427 0.7271 0.070 Uiso 1 1 calc R U
H41B H 0.2644 0.7864 0.8073 0.070 Uiso 1 1 calc R U
H41C H 0.2879 0.7090 0.8379 0.070 Uiso 1 1 calc R U

loop_
_atom_site_aniso_label
_atom_site_aniso_U_11
_atom_site_aniso_U_22
_atom_site_aniso_U_33
_atom_site_aniso_U_23
_atom_site_aniso_U_13
_atom_site_aniso_U_12
Al1 0.0260(6) 0.0236(6) 0.0221(6) -0.0006(4) -0.0013(4) 0.0002(5)
O1 0.0352(15) 0.0270(15) 0.0339(14) -0.0008(11) -0.0063(11) -0.0009(12)
N1 0.0252(17) 0.0250(17) 0.0236(15) -0.0004(13) 0.0004(12) 0.0027(14)
C1 0.041(2) 0.025(2) 0.040(2) 0.0048(18) 0.0002(18) 0.001(2)
O2 0.0238(14) 0.0304(14) 0.0252(13) -0.0034(11) -0.0021(10) -0.0058(11)
N2 0.0255(17) 0.0244(16) 0.0207(15) 0.0030(12) -0.0042(12) -0.0027(14)
C2 0.046(3) 0.046(3) 0.043(2) 0.013(2) 0.003(2) 0.001(2)
O3 0.0241(14) 0.0239(14) 0.0263(13) -0.0034(10) -0.0019(10) 0.0005(12)
C3 0.056(3) 0.034(2) 0.060(3) -0.003(2) 0.008(2) 0.005(2)
C4 0.028(2) 0.022(2) 0.0223(18) 0.0051(15) 0.0016(15) 0.0012(17)
C5 0.029(2) 0.023(2) 0.0238(19) -0.0002(15) -0.0022(15) 0.0007(17)
C6 0.039(2) 0.029(2) 0.0206(18) 0.0005(16) 0.0032(16) 0.0003(19)
C7 0.032(2) 0.024(2) 0.029(2) 0.0035(16) 0.0025(16) 0.0025(17)
C8 0.029(2) 0.031(2) 0.027(2) -0.0034(17) -0.0027(16) -0.0056(18)
C9 0.032(2) 0.0206(19) 0.0205(18) 0.0017(15) -0.0010(15) -0.0008(17)
C10 0.032(2) 0.027(2) 0.0203(18) -0.0015(16) 0.0022(15) -0.0040(18)
C11 0.041(2) 0.033(2) 0.028(2) -0.0040(17) -0.0020(17) -0.005(2)
C12 0.051(3) 0.032(2) 0.034(2) -0.0013(17) -0.0011(19) -0.009(2)
C13 0.042(2) 0.038(2) 0.031(2) -0.0096(18) 0.0014(18) -0.005(2)
C14 0.033(2) 0.035(2) 0.033(2) 0.0074(18) 0.0036(17) 0.0031(19)
C15 0.034(2) 0.043(3) 0.054(3) 0.012(2) 0.0072(19) -0.002(2)
C16 0.037(2) 0.048(3) 0.037(2) 0.007(2) 0.0074(18) -0.001(2)
C17 0.037(3) 0.062(3) 0.036(2) 0.006(2) 0.0142(19) -0.004(2)
C18 0.025(2) 0.026(2) 0.0254(18) -0.0004(16) -0.0020(15) -0.0056(17)
C19 0.034(2) 0.038(2) 0.030(2) 0.0009(18) 0.0020(17) 0.0026(19)
C20 0.047(3) 0.041(2) 0.032(2) 0.0086(19) 0.0031(18) 0.014(2)
C21 0.035(2) 0.038(2) 0.0255(19) 0.0086(17) -0.0020(16) 0.0030(19)
C22 0.029(2) 0.038(2) 0.0202(18) -0.0050(16) 0.0034(15) -0.0031(18)
C23 0.029(2) 0.027(2) 0.0219(18) -0.0030(16) 0.0009(15) -0.0054(17)
C24 0.036(2) 0.033(2) 0.0265(19) -0.0052(17) -0.0029(16) -0.0005(19)
C25 0.042(3) 0.042(2) 0.027(2) -0.0094(18) 0.0078(17) -0.008(2)
C26 0.029(2) 0.030(2) 0.0230(18) 0.0029(16) 0.0026(15) -0.0016(18)
C27 0.030(2) 0.023(2) 0.0231(18) -0.0010(15) -0.0004(15) -0.0043(17)
C28 0.025(2) 0.026(2) 0.0224(18) -0.0007(16) -0.0018(15) -0.0024(17)
C29 0.036(2) 0.022(2) 0.031(2) -0.0032(16) 0.0000(17) 0.0005(18)
C30 0.035(2) 0.025(2) 0.025(2) 0.0042(16) -0.0032(16) 0.0039(18)
C31 0.022(2) 0.032(2) 0.0266(19) -0.0021(16) -0.0055(15) -0.0019(18)
C32 0.027(2) 0.024(2) 0.0198(17) 0.0028(15) 0.0003(15) -0.0058(17)
C33 0.029(2) 0.0214(19) 0.0178(17) -0.0004(15) 0.0014(14) -0.0011(17)
C34 0.032(2) 0.027(2) 0.0234(18) -0.0077(16) -0.0020(15) -0.0047(18)
C35 0.031(2) 0.037(2) 0.041(2) -0.0108(19) -0.0075(17) -0.0034(19)
C36 0.035(2) 0.028(2) 0.036(2) -0.0043(17) -0.0024(17) -0.0047(19)
C37 0.042(2) 0.036(2) 0.035(2) -0.0078(18) -0.0025(18) -0.004(2)
C38 0.026(2) 0.028(2) 0.047(2) -0.0026(18) -0.0038(17) 0.0023(18)
C39 0.054(3) 0.037(3) 0.092(4) 0.009(3) -0.004(3) 0.008(2)
C40 0.047(3) 0.065(3) 0.061(3) -0.020(3) -0.002(2) 0.019(3)
C41 0.037(3) 0.041(3) 0.059(3) -0.007(2) -0.004(2) 0.011(2)

loop_
_atom_type_symbol
_atom_type_description
_atom_type_scat_dispersion_real
_atom_type_scat_dispersion_imag
_atom_type_scat_source
C C 0.0033 0.0016 'International Tables Vol C Tables 4.2.6.8 and 6.1.1.4'
H H 0.0000 0.0000 'International Tables Vol C Tables 4.2.6.8 and 6.1.1.4'
N N 0.0061 0.0033 'International Tables Vol C Tables 4.2.6.8 and 6.1.1.4'
O O 0.0106 0.0060 'International Tables Vol C Tables 4.2.6.8 and 6.1.1.4'
Al Al 0.0645 0.0514 'International Tables Vol C Tables 4.2.6.8 and 6.1.1.4'

loop_
_geom_angle_atom_site_label_1
_geom_angle_atom_site_label_2
_geom_angle_atom_site_label_3
_geom_angle
O1 Al1 O2 119.41(12)
O1 Al1 O3 103.46(12)
O2 Al1 O3 94.31(11)
O1 Al1 N2 115.09(12)
O2 Al1 N2 122.91(12)
O3 Al1 N2 88.53(11)
O1 Al1 N1 88.22(11)
O2 Al1 N1 86.42(10)
O3 Al1 N1 165.99(11)
N2 Al1 N1 79.41(11)
C1 O1 Al1 129.5(2)
C18 N1 C19 110.7(3)
C18 N1 C22 111.8(3)
C19 N1 C22 104.9(2)
C18 N1 Al1 107.71(19)
C19 N1 Al1 115.2(2)
C22 N1 Al1 106.6(2)
O1 C1 C3 108.7(3)
O1 C1 C2 109.6(3)
C3 C1 C2 111.9(3)
C4 O2 Al1 134.4(2)
C27 N2 C26 110.1(2)
C27 N2 C23 107.1(2)
C26 N2 C23 104.4(2)
C27 N2 Al1 105.27(18)
C26 N2 Al1 113.1(2)
C23 N2 Al1 116.8(2)
C33 O3 Al1 133.5(2)
O2 C4 C5 122.5(3)
O2 C4 C9 118.3(3)
C5 C4 C9 119.2(3)
C6 C5 C4 117.6(3)
C6 C5 C10 121.5(3)
C4 C5 C10 121.0(3)
C7 C6 C5 124.2(3)
C6 C7 C8 116.6(3)
C6 C7 C14 122.3(3)
C8 C7 C14 121.0(3)
C9 C8 C7 121.4(3)
C8 C9 C4 120.9(3)
C8 C9 C18 121.8(3)
C4 C9 C18 117.3(3)
C11 C10 C13 107.6(3)
C11 C10 C12 110.9(3)
C13 C10 C12 107.1(3)
C11 C10 C5 109.7(3)
C13 C10 C5 112.2(3)
C12 C10 C5 109.3(3)
C7 C14 C16 108.2(3)
C7 C14 C15 110.7(3)
C16 C14 C15 108.2(3)
C7 C14 C17 113.3(3)
C16 C14 C17 108.2(3)
C15 C14 C17 108.1(3)
N1 C18 C9 111.8(3)
N1 C19 C20 107.1(3)
C19 C20 C21 106.0(3)
C20 C21 C22 104.2(3)
N1 C22 C23 109.1(3)
N1 C22 C21 103.3(3)
C23 C22 C21 119.8(3)
C22 C23 N2 110.2(3)
C22 C23 C24 115.6(3)
N2 C23 C24 106.6(3)
C25 C24 C23 105.9(3)
C26 C25 C24 104.2(3)
N2 C26 C25 105.4(3)
C28 C27 N2 114.6(3)
C29 C28 C33 121.9(3)
C29 C28 C27 117.7(3)
C33 C28 C27 120.3(3)
C28 C29 C30 121.8(3)
C31 C30 C29 115.6(3)
C31 C30 C38 124.8(3)
C29 C30 C38 119.6(3)
C30 C31 C32 125.3(3)
C31 C32 C33 117.6(3)
C31 C32 C34 121.5(3)
C33 C32 C34 120.8(3)
O3 C33 C28 119.9(3)
O3 C33 C32 122.3(3)
C28 C33 C32 117.7(3)
C35 C34 C36 107.3(3)
C35 C34 C37 107.6(3)
C36 C34 C37 109.5(3)
C35 C34 C32 112.5(3)
C36 C34 C32 109.7(3)
C37 C34 C32 110.1(3)
C30 C38 C41 112.3(3)
C30 C38 C40 110.1(3)
C41 C38 C40 107.8(3)
C30 C38 C39 109.8(3)
C41 C38 C39 107.5(3)
C40 C38 C39 109.3(3)

loop_
_geom_bond_atom_site_label_1
_geom_bond_atom_site_label_2
_geom_bond_distance
Al1 O1 1.718(2)
Al1 O2 1.759(2)
Al1 O3 1.796(2)
Al1 N2 2.022(3)
Al1 N1 2.253(3)
O1 C1 1.403(4)
N1 C18 1.489(4)
N1 C19 1.491(4)
N1 C22 1.498(4)
C1 C3 1.506(5)
C1 C2 1.508(5)
O2 C4 1.346(4)
N2 C27 1.503(4)
N2 C26 1.504(4)
N2 C23 1.520(4)
O3 C33 1.340(4)
C4 C5 1.400(4)
C4 C9 1.406(5)
C5 C6 1.394(5)
C5 C10 1.543(5)
C6 C7 1.386(5)
C7 C8 1.392(4)
C7 C14 1.526(5)
C8 C9 1.375(4)
C9 C18 1.493(4)
C10 C11 1.520(5)
C10 C13 1.524(4)
C10 C12 1.536(5)
C14 C16 1.535(5)
C14 C15 1.539(5)
C14 C17 1.540(5)
C19 C20 1.515(5)
C20 C21 1.519(5)
C21 C22 1.529(5)
C22 C23 1.507(5)
C23 C24 1.547(4)
C24 C25 1.536(5)
C25 C26 1.514(4)
C27 C28 1.502(4)
C28 C29 1.377(4)
C28 C33 1.398(4)
C29 C30 1.392(5)
C30 C31 1.381(5)
C30 C38 1.519(5)
C31 C32 1.390(5)
C32 C33 1.420(4)
C32 C34 1.537(5)
C34 C35 1.530(5)
C34 C36 1.531(5)
C34 C37 1.533(5)
C38 C41 1.520(5)
C38 C40 1.525(5)
C38 C39 1.531(5)
